data_4062671
loop_
_publ_author_name
'Cadierno, Victorio'
'D\'iez, Josefina'
'Garc\'ia-\'Alvarez, Joaqu\'in'
'Gimeno, Jos\'e'

_publ_section_title
;
Base-Assisted Cyclometallation and Phosphorus-Carbon Bond Cleavage in
 (Arene)ruthenium(II) Complexes Containing Functionalized
 Iminophosphorane-Phosphine Ligands Ph2PCH2P{=NP(=X)(OR)2}Ph2
 (X = O, S; R = Et, Ph)
;
_journal_issue 14
_journal_name_full Organometallics
_journal_page_first 3425
_journal_page_last 3436
_journal_paper_doi 10.1021/om040033d
_journal_volume 23
_journal_year 2004
_chemical_formula_moiety 'C47 H45 Cl N O3 P3 Ru'
_chemical_formula_sum 'C47 H45 Cl N O3 P3 Ru'
_chemical_formula_weight 901.27
_space_group_IT_number 2
_symmetry_cell_setting triclinic
_symmetry_space_group_name_Hall '-P 1'
_symmetry_space_group_name_H-M 'P -1'
_cell_angle_alpha 84.595(3)
_cell_angle_beta 76.211(2)
_cell_angle_gamma 82.998(3)
_cell_formula_units_Z 2
_cell_length_a 10.3434(5)
_cell_length_b 12.6084(7)
_cell_length_c 16.4528(9)
_cell_measurement_temperature 120(2)
_cell_volume 2063.56(19)
_diffrn_ambient_temperature 120(2)
_exptl_crystal_density_diffrn 1.450
_cod_depositor_comments
;
The following automatic conversions were performed:
'_symmetry_cell_setting' value 'Triclinic' changed to 'triclinic'
according to '/home/saulius/struct/CIF-dictionaries/cif_core.dic'
dictionary named 'cif_core.dic' version 2.4.1 from 2010-06-29.

Automatic conversion script
Id: cif_fix_enum 1527 2010-12-29 10:47:43Z saulius 
;
_cod_database_code 4062671

loop_
_symmetry_equiv_pos_as_xyz
'x, y, z'
'-x, -y, -z'

loop_
_atom_site_label
_atom_site_type_symbol
_atom_site_fract_x
_atom_site_fract_y
_atom_site_fract_z
_atom_site_U_iso_or_equiv
_atom_site_adp_type
_atom_site_occupancy
_atom_site_symmetry_multiplicity
_atom_site_calc_flag
_atom_site_refinement_flags
_atom_site_disorder_assembly
_atom_site_disorder_group
Ru1 Ru 0.13107(3) 0.31928(3) 0.28320(2) 0.02445(10) Uani 1 1 d . . .
P3 P -0.25332(11) 0.34301(9) 0.14500(7) 0.0274(3) Uani 1 1 d . . .
P1 P 0.15514(10) 0.14241(9) 0.26807(7) 0.0249(2) Uani 1 1 d . . .
Cl1 Cl 0.11931(10) 0.28955(9) 0.43201(6) 0.0306(2) Uani 1 1 d . . .
P2 P -0.16034(10) 0.20532(9) 0.27477(7) 0.0238(2) Uani 1 1 d . . .
O2 O -0.2802(3) 0.4458(2) 0.19955(18) 0.0310(7) Uani 1 1 d . . .
O3 O -0.1640(3) 0.3950(2) 0.06008(18) 0.0310(7) Uani 1 1 d . . .
O1 O -0.3775(3) 0.3084(2) 0.13263(19) 0.0336(7) Uani 1 1 d . . .
N1 N -0.1522(3) 0.2609(3) 0.1837(2) 0.0280(8) Uani 1 1 d . . .
C1 C 0.2437(4) 0.3740(3) 0.1577(3) 0.0280(10) Uani 1 1 d . . .
C2 C 0.3062(4) 0.4061(3) 0.2183(3) 0.0312(10) Uani 1 1 d . . .
H2 H 0.3973 0.3882 0.2143 0.037 Uiso 1 1 calc R . .
C3 C 0.2282(4) 0.4653(3) 0.2844(3) 0.0293(10) Uani 1 1 d . . .
H3 H 0.2689 0.4820 0.3257 0.035 Uiso 1 1 calc R . .
C4 C 0.0905(4) 0.5010(3) 0.2915(3) 0.0266(10) Uani 1 1 d . . .
C5 C 0.0288(4) 0.4690(3) 0.2314(3) 0.0277(10) Uani 1 1 d . . .
H5 H -0.0616 0.4896 0.2343 0.033 Uiso 1 1 calc R . .
C6 C 0.1058(4) 0.4044(3) 0.1657(3) 0.0295(10) Uani 1 1 d . . .
H6 H 0.0634 0.3820 0.1274 0.035 Uiso 1 1 calc R . .
C7 C 0.3267(5) 0.3112(4) 0.0858(3) 0.0389(12) Uani 1 1 d . . .
H7A H 0.4176 0.2980 0.0916 0.058 Uiso 1 1 calc R . .
H7B H 0.3240 0.3515 0.0337 0.058 Uiso 1 1 calc R . .
H7C H 0.2911 0.2442 0.0866 0.058 Uiso 1 1 calc R . .
C8 C 0.0178(4) 0.5678(3) 0.3624(3) 0.0289(10) Uani 1 1 d . . .
H8 H 0.0309 0.5291 0.4148 0.035 Uiso 1 1 calc R . .
C9 C -0.1329(4) 0.5898(4) 0.3688(3) 0.0361(11) Uani 1 1 d . . .
H9A H -0.1730 0.6322 0.4156 0.054 Uiso 1 1 calc R . .
H9B H -0.1717 0.5231 0.3768 0.054 Uiso 1 1 calc R . .
H9C H -0.1486 0.6278 0.3181 0.054 Uiso 1 1 calc R . .
C10 C 0.0784(5) 0.6748(4) 0.3546(3) 0.0400(12) Uani 1 1 d . . .
H10A H 0.0316 0.7168 0.4004 0.060 Uiso 1 1 calc R . .
H10B H 0.0703 0.7131 0.3025 0.060 Uiso 1 1 calc R . .
H10C H 0.1713 0.6612 0.3561 0.060 Uiso 1 1 calc R . .
C11 C -0.0103(4) 0.1963(3) 0.3087(3) 0.0229(9) Uani 1 1 d . . .
H11 H -0.0314 0.1780 0.3693 0.027 Uiso 1 1 calc R . .
C12 C -0.3824(4) 0.5292(4) 0.1996(3) 0.0327(11) Uani 1 1 d . . .
C13 C -0.4327(4) 0.5769(4) 0.2738(3) 0.0344(11) Uani 1 1 d . . .
H13 H -0.4019 0.5517 0.3215 0.041 Uiso 1 1 calc R . .
C14 C -0.5304(5) 0.6634(4) 0.2768(3) 0.0430(13) Uani 1 1 d . . .
H14 H -0.5647 0.6964 0.3268 0.052 Uiso 1 1 calc R . .
C15 C -0.5763(5) 0.7001(4) 0.2076(4) 0.0525(15) Uani 1 1 d . . .
H15 H -0.6408 0.7587 0.2100 0.063 Uiso 1 1 calc R . .
C16 C -0.5270(6) 0.6505(5) 0.1340(4) 0.0580(17) Uani 1 1 d . . .
H16 H -0.5597 0.6749 0.0869 0.070 Uiso 1 1 calc R . .
C17 C -0.4287(5) 0.5641(4) 0.1294(3) 0.0472(14) Uani 1 1 d . . .
H17 H -0.3950 0.5307 0.0795 0.057 Uiso 1 1 calc R . .
C18 C -0.1006(4) 0.3359(4) -0.0084(3) 0.0297(10) Uani 1 1 d . . .
C19 C 0.0288(5) 0.3560(4) -0.0484(3) 0.0329(10) Uani 1 1 d . . .
H19 H 0.0710 0.4059 -0.0286 0.040 Uiso 1 1 calc R . .
C20 C 0.0950(5) 0.3013(4) -0.1182(3) 0.0400(12) Uani 1 1 d . . .
H20 H 0.1822 0.3137 -0.1450 0.048 Uiso 1 1 calc R . .
C21 C 0.0310(5) 0.2279(4) -0.1482(3) 0.0436(13) Uani 1 1 d . . .
H21 H 0.0746 0.1922 -0.1957 0.052 Uiso 1 1 calc R . .
C22 C -0.0961(5) 0.2083(4) -0.1077(3) 0.0478(14) Uani 1 1 d . . .
H22 H -0.1383 0.1586 -0.1277 0.057 Uiso 1 1 calc R . .
C23 C -0.1631(5) 0.2614(4) -0.0373(3) 0.0402(12) Uani 1 1 d . . .
H23 H -0.2493 0.2470 -0.0098 0.048 Uiso 1 1 calc R . .
C24 C -0.2852(4) 0.2727(3) 0.3558(3) 0.0240(9) Uani 1 1 d . . .
C25 C -0.2538(4) 0.3251(3) 0.4178(3) 0.0273(10) Uani 1 1 d . . .
H25 H -0.1647 0.3294 0.4181 0.033 Uiso 1 1 calc R . .
C26 C -0.3557(5) 0.3713(3) 0.4798(3) 0.0322(10) Uani 1 1 d . . .
H26 H -0.3346 0.4064 0.5214 0.039 Uiso 1 1 calc R . .
C27 C -0.4881(4) 0.3652(3) 0.4796(3) 0.0307(10) Uani 1 1 d . . .
H27 H -0.5557 0.3954 0.5216 0.037 Uiso 1 1 calc R . .
C28 C -0.5206(4) 0.3146(3) 0.4176(3) 0.0292(10) Uani 1 1 d . . .
H28 H -0.6099 0.3111 0.4177 0.035 Uiso 1 1 calc R . .
C29 C -0.4206(4) 0.2690(3) 0.3555(3) 0.0260(9) Uani 1 1 d . . .
H29 H -0.4428 0.2358 0.3132 0.031 Uiso 1 1 calc R . .
C30 C -0.2140(4) 0.0723(4) 0.2822(3) 0.0294(10) Uani 1 1 d . . .
C31 C -0.2792(4) 0.0432(4) 0.2240(3) 0.0349(11) Uani 1 1 d . . .
H31 H -0.2899 0.0903 0.1785 0.042 Uiso 1 1 calc R . .
C32 C -0.3282(5) -0.0561(4) 0.2341(3) 0.0419(13) Uani 1 1 d . . .
H32 H -0.3721 -0.0753 0.1953 0.050 Uiso 1 1 calc R . .
C33 C -0.3118(5) -0.1266(4) 0.3014(3) 0.0444(13) Uani 1 1 d . . .
H33 H -0.3443 -0.1932 0.3075 0.053 Uiso 1 1 calc R . .
C34 C -0.2482(5) -0.0989(4) 0.3593(3) 0.0392(12) Uani 1 1 d . . .
H34 H -0.2383 -0.1464 0.4048 0.047 Uiso 1 1 calc R . .
C35 C -0.1985(4) -0.0002(3) 0.3501(3) 0.0307(10) Uani 1 1 d . . .
H35 H -0.1546 0.0181 0.3892 0.037 Uiso 1 1 calc R . .
C36 C 0.2214(4) 0.0472(3) 0.3401(3) 0.0253(9) Uani 1 1 d . . .
C37 C 0.1682(5) -0.0478(4) 0.3717(3) 0.0332(11) Uani 1 1 d . . .
H37 H 0.0927 -0.0650 0.3564 0.040 Uiso 1 1 calc R . .
C38 C 0.2270(5) -0.1176(4) 0.4263(3) 0.0375(11) Uani 1 1 d . . .
H38 H 0.1904 -0.1809 0.4482 0.045 Uiso 1 1 calc R . .
C39 C 0.3406(4) -0.0922(4) 0.4479(3) 0.0331(11) Uani 1 1 d . . .
H39 H 0.3806 -0.1394 0.4838 0.040 Uiso 1 1 calc R . .
C40 C 0.3947(4) 0.0012(4) 0.4170(3) 0.0306(10) Uani 1 1 d . . .
H40 H 0.4713 0.0173 0.4315 0.037 Uiso 1 1 calc R . .
C41 C 0.3346(4) 0.0712(4) 0.3644(3) 0.0318(10) Uani 1 1 d . . .
H41 H 0.3699 0.1357 0.3447 0.038 Uiso 1 1 calc R . .
C42 C 0.1961(4) 0.0794(3) 0.1696(3) 0.0276(10) Uani 1 1 d . . .
C43 C 0.1233(5) 0.1044(4) 0.1082(3) 0.0342(11) Uani 1 1 d . . .
H43 H 0.0445 0.1501 0.1195 0.041 Uiso 1 1 calc R . .
C44 C 0.1664(5) 0.0624(4) 0.0303(3) 0.0399(12) Uani 1 1 d . . .
H44 H 0.1166 0.0794 -0.0102 0.048 Uiso 1 1 calc R . .
C45 C 0.2848(5) -0.0055(4) 0.0131(3) 0.0407(12) Uani 1 1 d . . .
H45 H 0.3149 -0.0332 -0.0393 0.049 Uiso 1 1 calc R . .
C46 C 0.3582(5) -0.0319(4) 0.0739(3) 0.0375(11) Uani 1 1 d . . .
H46 H 0.4369 -0.0778 0.0625 0.045 Uiso 1 1 calc R . .
C47 C 0.3140(4) 0.0099(4) 0.1514(3) 0.0329(10) Uani 1 1 d . . .
H47 H 0.3632 -0.0082 0.1921 0.039 Uiso 1 1 calc R . .

loop_
_atom_site_aniso_label
_atom_site_aniso_U_11
_atom_site_aniso_U_22
_atom_site_aniso_U_33
_atom_site_aniso_U_23
_atom_site_aniso_U_13
_atom_site_aniso_U_12
Ru1 0.02013(17) 0.02613(19) 0.02653(18) -0.00202(13) -0.00471(13) -0.00123(12)
P3 0.0218(6) 0.0313(6) 0.0278(6) -0.0008(5) -0.0059(5) 0.0021(5)
P1 0.0206(5) 0.0262(6) 0.0270(6) -0.0018(5) -0.0055(4) 0.0008(4)
Cl1 0.0284(5) 0.0377(6) 0.0262(6) -0.0043(5) -0.0069(4) -0.0020(4)
P2 0.0186(5) 0.0260(6) 0.0263(6) -0.0032(4) -0.0047(4) -0.0001(4)
O2 0.0268(16) 0.0308(17) 0.0330(17) -0.0021(14) -0.0065(13) 0.0055(13)
O3 0.0286(16) 0.0312(17) 0.0299(17) 0.0012(13) -0.0031(13) 0.0004(13)
O1 0.0227(16) 0.0423(19) 0.0364(18) 0.0004(15) -0.0085(13) -0.0040(14)
N1 0.0262(19) 0.030(2) 0.026(2) 0.0006(16) -0.0058(15) 0.0020(15)
C1 0.029(2) 0.029(2) 0.020(2) 0.0079(18) 0.0023(18) -0.0043(19)
C2 0.028(2) 0.029(3) 0.035(3) 0.001(2) -0.004(2) -0.0056(19)
C3 0.023(2) 0.028(2) 0.040(3) 0.000(2) -0.010(2) -0.0121(18)
C4 0.030(2) 0.015(2) 0.030(2) -0.0002(18) -0.0001(19) 0.0006(17)
C5 0.029(2) 0.021(2) 0.030(2) 0.0078(18) -0.0068(19) -0.0002(18)
C6 0.029(2) 0.031(2) 0.029(2) 0.0061(19) -0.0088(19) -0.0073(19)
C7 0.033(3) 0.043(3) 0.036(3) 0.000(2) 0.001(2) -0.006(2)
C8 0.028(2) 0.026(2) 0.032(2) -0.0025(19) -0.0063(19) -0.0052(18)
C9 0.033(3) 0.032(3) 0.041(3) -0.007(2) -0.003(2) -0.003(2)
C10 0.032(3) 0.041(3) 0.046(3) -0.009(2) -0.003(2) -0.005(2)
C11 0.022(2) 0.020(2) 0.026(2) -0.0011(17) -0.0037(17) -0.0012(16)
C12 0.027(2) 0.029(2) 0.035(3) 0.005(2) 0.001(2) 0.0036(19)
C13 0.025(2) 0.035(3) 0.041(3) -0.007(2) -0.001(2) -0.005(2)
C14 0.029(3) 0.035(3) 0.058(3) -0.010(3) 0.006(2) -0.001(2)
C15 0.041(3) 0.035(3) 0.067(4) 0.012(3) 0.004(3) 0.008(2)
C16 0.051(3) 0.063(4) 0.043(3) 0.013(3) 0.002(3) 0.021(3)
C17 0.045(3) 0.048(3) 0.036(3) 0.005(2) 0.000(2) 0.017(3)
C18 0.027(2) 0.034(3) 0.025(2) 0.0014(19) -0.0045(18) 0.0019(19)
C19 0.036(3) 0.030(3) 0.032(3) -0.002(2) -0.008(2) -0.002(2)
C20 0.032(3) 0.045(3) 0.036(3) 0.004(2) -0.001(2) 0.000(2)
C21 0.043(3) 0.046(3) 0.035(3) -0.003(2) 0.001(2) 0.002(2)
C22 0.050(3) 0.060(4) 0.034(3) -0.011(3) -0.007(2) -0.010(3)
C23 0.032(3) 0.059(3) 0.029(3) -0.008(2) -0.002(2) -0.009(2)
C24 0.020(2) 0.024(2) 0.026(2) 0.0049(17) -0.0049(17) -0.0030(17)
C25 0.020(2) 0.027(2) 0.033(2) -0.0019(19) -0.0034(18) -0.0029(17)
C26 0.038(3) 0.026(2) 0.032(3) -0.0013(19) -0.008(2) -0.002(2)
C27 0.023(2) 0.027(2) 0.037(3) -0.003(2) 0.0019(19) 0.0028(18)
C28 0.019(2) 0.027(2) 0.038(3) 0.002(2) -0.0009(19) -0.0049(18)
C29 0.022(2) 0.024(2) 0.033(2) -0.0038(18) -0.0083(18) -0.0021(17)
C30 0.023(2) 0.031(3) 0.033(3) -0.009(2) -0.0030(19) 0.0025(18)
C31 0.026(2) 0.037(3) 0.042(3) -0.006(2) -0.008(2) 0.000(2)
C32 0.036(3) 0.044(3) 0.052(3) -0.021(3) -0.014(2) -0.004(2)
C33 0.034(3) 0.034(3) 0.065(4) -0.014(3) -0.003(3) -0.008(2)
C34 0.034(3) 0.031(3) 0.046(3) -0.003(2) 0.002(2) 0.002(2)
C35 0.028(2) 0.026(2) 0.037(3) -0.006(2) -0.003(2) -0.0032(18)
C36 0.020(2) 0.027(2) 0.029(2) -0.0048(18) -0.0052(17) -0.0001(17)
C37 0.031(2) 0.030(3) 0.042(3) -0.004(2) -0.014(2) -0.003(2)
C38 0.049(3) 0.030(3) 0.036(3) 0.008(2) -0.019(2) -0.003(2)
C39 0.031(2) 0.036(3) 0.032(3) -0.005(2) -0.011(2) 0.009(2)
C40 0.025(2) 0.037(3) 0.030(2) 0.002(2) -0.0084(19) -0.0028(19)
C41 0.029(2) 0.030(3) 0.035(3) 0.002(2) -0.004(2) -0.0042(19)
C42 0.025(2) 0.027(2) 0.030(2) -0.0019(19) -0.0043(18) -0.0034(18)
C43 0.033(3) 0.035(3) 0.035(3) -0.008(2) -0.010(2) 0.005(2)
C44 0.042(3) 0.047(3) 0.033(3) -0.008(2) -0.014(2) 0.000(2)
C45 0.044(3) 0.046(3) 0.029(3) -0.009(2) -0.001(2) 0.000(2)
C46 0.035(3) 0.035(3) 0.039(3) -0.007(2) -0.005(2) 0.003(2)
C47 0.030(2) 0.034(3) 0.033(3) -0.003(2) -0.005(2) -0.001(2)

loop_
_geom_bond_atom_site_label_1
_geom_bond_atom_site_label_2
_geom_bond_distance
_geom_bond_site_symmetry_2
_geom_bond_publ_flag
Ru1 C6 2.177(4) . ?
Ru1 C11 2.204(4) . ?
Ru1 C3 2.206(4) . ?
Ru1 C1 2.208(4) . ?
Ru1 C2 2.227(4) . ?
Ru1 P1 2.2442(12) . ?
Ru1 C5 2.247(4) . ?
Ru1 C4 2.289(4) . ?
Ru1 Cl1 2.4178(11) . ?
P3 O1 1.469(3) . ?
P3 N1 1.582(4) . ?
P3 O2 1.605(3) . ?
P3 O3 1.611(3) . ?
P1 C11 1.759(4) . ?
P1 C36 1.798(4) . ?
P1 C42 1.807(4) . ?
P2 N1 1.581(4) . ?
P2 C11 1.758(4) . ?
P2 C24 1.814(4) . ?
P2 C30 1.815(5) . ?
O2 C12 1.397(5) . ?
O3 C18 1.393(5) . ?
C1 C6 1.409(6) . ?
C1 C2 1.423(6) . ?
C1 C7 1.513(6) . ?
C2 C3 1.407(6) . ?
C2 H2 0.9300 . ?
C3 C4 1.422(6) . ?
C3 H3 0.9300 . ?
C4 C5 1.409(6) . ?
C4 C8 1.500(6) . ?
C5 C6 1.437(6) . ?
C5 H5 0.9300 . ?
C6 H6 0.9300 . ?
C7 H7A 0.9600 . ?
C7 H7B 0.9600 . ?
C7 H7C 0.9600 . ?
C8 C9 1.529(6) . ?
C8 C10 1.538(6) . ?
C8 H8 0.9800 . ?
C9 H9A 0.9600 . ?
C9 H9B 0.9600 . ?
C9 H9C 0.9600 . ?
C10 H10A 0.9600 . ?
C10 H10B 0.9600 . ?
C10 H10C 0.9600 . ?
C11 H11 0.9800 . ?
C12 C17 1.369(7) . ?
C12 C13 1.372(6) . ?
C13 C14 1.389(6) . ?
C13 H13 0.9300 . ?
C14 C15 1.357(7) . ?
C14 H14 0.9300 . ?
C15 C16 1.374(7) . ?
C15 H15 0.9300 . ?
C16 C17 1.392(6) . ?
C16 H16 0.9300 . ?
C17 H17 0.9300 . ?
C18 C23 1.380(6) . ?
C18 C19 1.386(6) . ?
C19 C20 1.387(6) . ?
C19 H19 0.9300 . ?
C20 C21 1.388(7) . ?
C20 H20 0.9300 . ?
C21 C22 1.365(7) . ?
C21 H21 0.9300 . ?
C22 C23 1.386(6) . ?
C22 H22 0.9300 . ?
C23 H23 0.9300 . ?
C24 C25 1.387(6) . ?
C24 C29 1.408(5) . ?
C25 C26 1.393(6) . ?
C25 H25 0.9300 . ?
C26 C27 1.382(6) . ?
C26 H26 0.9300 . ?
C27 C28 1.378(6) . ?
C27 H27 0.9300 . ?
C28 C29 1.381(6) . ?
C28 H28 0.9300 . ?
C29 H29 0.9300 . ?
C30 C31 1.391(6) . ?
C30 C35 1.402(6) . ?
C31 C32 1.388(6) . ?
C31 H31 0.9300 . ?
C32 C33 1.384(7) . ?
C32 H32 0.9300 . ?
C33 C34 1.372(7) . ?
C33 H33 0.9300 . ?
C34 C35 1.386(6) . ?
C34 H34 0.9300 . ?
C35 H35 0.9300 . ?
C36 C37 1.383(6) . ?
C36 C41 1.399(6) . ?
C37 C38 1.391(6) . ?
C37 H37 0.9300 . ?
C38 C39 1.385(6) . ?
C38 H38 0.9300 . ?
C39 C40 1.368(6) . ?
C39 H39 0.9300 . ?
C40 C41 1.376(6) . ?
C40 H40 0.9300 . ?
C41 H41 0.9300 . ?
C42 C43 1.391(6) . ?
C42 C47 1.399(6) . ?
C43 C44 1.386(6) . ?
C43 H43 0.9300 . ?
C44 C45 1.392(6) . ?
C44 H44 0.9300 . ?
C45 C46 1.388(6) . ?
C45 H45 0.9300 . ?
C46 C47 1.379(6) . ?
C46 H46 0.9300 . ?
C47 H47 0.9300 . ?
